data_4083170
loop_
_publ_author_name
'Ghisolfi, Alessio'
'Fliedel, Christophe'
'Rosa, Vitor'
'Monakhov, Kirill Yu.'
'Braunstein, Pierre'

_publ_section_title
;
 Combined Experimental and Theoretical Study of
 Bis(diphenylphosphino)(N-thioether)amine-Type Ligands in Nickel(II)
 Complexes for Catalytic Ethylene Oligomerization
;
_journal_issue 10
_journal_name_full Organometallics
_journal_page_first 2523
_journal_paper_doi 10.1021/om500141k
_journal_volume 33
_journal_year 2014
_chemical_formula_moiety 'C31 H27 Cl2 N P2 Pd S2'
_chemical_formula_sum 'C31 H27 Cl2 N P2 Pd S2'
_chemical_formula_weight 716.90
_chemical_name_systematic
;
 ?
;
_space_group_IT_number 14
_symmetry_cell_setting monoclinic
_symmetry_space_group_name_Hall '-P 2ybc'
_symmetry_space_group_name_H-M 'P 1 21/c 1'
_atom_sites_solution_hydrogens geom
_atom_sites_solution_primary direct
_atom_sites_solution_secondary difmap
_audit_creation_method SHELXL-97
_cell_angle_alpha 90.00
_cell_angle_beta 100.523(2)
_cell_angle_gamma 90.00
_cell_formula_units_Z 4
_cell_length_a 9.5883(2)
_cell_length_b 15.8465(5)
_cell_length_c 20.0246(6)
_cell_measurement_reflns_used 33098
_cell_measurement_temperature 173(2)
_cell_measurement_theta_max 27.485
_cell_measurement_theta_min 0.998
_cell_volume 2991.39(15)
_computing_cell_refinement 'Denzo (Nonius B.V., 1998)'
_computing_data_collection 'Collect (Nonius B.V., 1998)'
_computing_data_reduction 'Denzo (Nonius B.V., 1998)'
_computing_molecular_graphics 'PLATON 98 (Spek, 1998)'
_computing_publication_material 'SHELXL-97 (Sheldrick, 1997)'
_computing_structure_refinement 'SHELXL-97 (Sheldrick, 1997)'
_computing_structure_solution 'SHELXS-97 (Sheldrick, 1997)'
_diffrn_ambient_temperature 173(2)
_diffrn_measured_fraction_theta_full 0.998
_diffrn_measured_fraction_theta_max 0.998
_diffrn_measurement_device_type KappaCCD
_diffrn_measurement_method 'phi and omega scans'
_diffrn_radiation_monochromator graphite
_diffrn_radiation_source 'fine-focus sealed tube'
_diffrn_radiation_type MoK\a
_diffrn_radiation_wavelength 0.71073
_diffrn_reflns_av_R_equivalents 0.0888
_diffrn_reflns_av_sigmaI/netI 0.0637
_diffrn_reflns_limit_h_max 9
_diffrn_reflns_limit_h_min -12
_diffrn_reflns_limit_k_max 18
_diffrn_reflns_limit_k_min -20
_diffrn_reflns_limit_l_max 24
_diffrn_reflns_limit_l_min -25
_diffrn_reflns_number 22220
_diffrn_reflns_theta_full 27.46
_diffrn_reflns_theta_max 27.46
_diffrn_reflns_theta_min 1.65
_exptl_absorpt_coefficient_mu 1.069
_exptl_absorpt_correction_type none
_exptl_crystal_colour yellow
_exptl_crystal_density_diffrn 1.592
_exptl_crystal_density_method 'not measured'
_exptl_crystal_description prism
_exptl_crystal_F_000 1448
_exptl_crystal_size_max 0.15
_exptl_crystal_size_mid 0.15
_exptl_crystal_size_min 0.15
_refine_diff_density_max 0.691
_refine_diff_density_min -1.439
_refine_diff_density_rms 0.247
_refine_ls_extinction_method none
_refine_ls_goodness_of_fit_ref 1.199
_refine_ls_hydrogen_treatment constr
_refine_ls_matrix_type full
_refine_ls_number_parameters 353
_refine_ls_number_reflns 6825
_refine_ls_number_restraints 0
_refine_ls_restrained_S_all 1.199
_refine_ls_R_factor_all 0.0598
_refine_ls_R_factor_gt 0.0446
_refine_ls_shift/su_max 0.001
_refine_ls_shift/su_mean 0.000
_refine_ls_structure_factor_coef Fsqd
_refine_ls_weighting_details 'calc w=1/[\s^2^(Fo^2^)+(0.0533P)^2^+3.4267P] where P=(Fo^2^+2Fc^2^)/3'
_refine_ls_weighting_scheme calc
_refine_ls_wR_factor_gt 0.1139
_refine_ls_wR_factor_ref 0.1300
_reflns_number_gt 5911
_reflns_number_total 6825
_reflns_threshold_expression I>2sigma(I)
_cod_data_source_file om500141k_si_002.cif
_cod_data_source_block compound_9
_cod_depositor_comments
;
The following automatic conversions were performed:

'_symmetry_cell_setting' value 'Monoclinic' changed to 'monoclinic'
according to
/usr/data/users/saulius/crontab/automatic-downloads/rss-feeds/ACS/lib/dictionaries/cif_core.dic
dictionary named 'cif_core.dic' version 2.4.2 from 2011-04-26.

Automatic conversion script
Id: cif_fix_values 2281 2013-09-26 08:29:07Z andrius 

 Adding full bibliography for 4083164--4083170.cif.
;
_cod_original_cell_volume 2991.39(14)
_cod_original_sg_symbol_H-M 'P 21/c'
_cod_database_code 4083170

loop_
_symmetry_equiv_pos_as_xyz
'x, y, z'
'-x, y+1/2, -z+1/2'
'-x, -y, -z'
'x, -y-1/2, z-1/2'

loop_
_atom_site_label
_atom_site_type_symbol
_atom_site_fract_x
_atom_site_fract_y
_atom_site_fract_z
_atom_site_U_iso_or_equiv
_atom_site_adp_type
_atom_site_occupancy
_atom_site_symmetry_multiplicity
_atom_site_calc_flag
_atom_site_refinement_flags
C1 C -0.0355(4) 0.2865(2) 0.81866(18) 0.0221(8) Uani 1 1 d .
C2 C -0.0049(4) 0.3547(3) 0.7799(2) 0.0282(9) Uani 1 1 d .
H2 H 0.0845 0.3585 0.7660 0.034 Uiso 1 1 calc R
C3 C -0.1066(5) 0.4174(3) 0.7616(2) 0.0366(10) Uani 1 1 d .
H3 H -0.0860 0.4647 0.7359 0.044 Uiso 1 1 calc R
C4 C -0.2370(5) 0.4110(3) 0.7808(2) 0.0339(10) Uani 1 1 d .
H4 H -0.3062 0.4538 0.7682 0.041 Uiso 1 1 calc R
C5 C -0.2676(4) 0.3423(3) 0.8183(2) 0.0317(9) Uani 1 1 d .
H5 H -0.3589 0.3375 0.8301 0.038 Uiso 1 1 calc R
C6 C -0.1672(4) 0.2810(3) 0.8388(2) 0.0252(8) Uani 1 1 d .
H6 H -0.1873 0.2354 0.8664 0.030 Uiso 1 1 calc R
C7 C 0.0277(4) 0.1103(2) 0.86281(18) 0.0215(8) Uani 1 1 d .
C8 C -0.0996(4) 0.0834(2) 0.82491(19) 0.0240(8) Uani 1 1 d .
H8 H -0.1536 0.1200 0.7925 0.029 Uiso 1 1 calc R
C9 C -0.1478(4) 0.0030(3) 0.8345(2) 0.0284(9) Uani 1 1 d .
H9 H -0.2356 -0.0152 0.8085 0.034 Uiso 1 1 calc R
C10 C -0.0709(4) -0.0512(3) 0.8808(2) 0.0307(9) Uani 1 1 d .
H10 H -0.1055 -0.1063 0.8868 0.037 Uiso 1 1 calc R
C11 C 0.0576(5) -0.0249(3) 0.9190(2) 0.0322(9) Uani 1 1 d .
H11 H 0.1112 -0.0619 0.9512 0.039 Uiso 1 1 calc R
C12 C 0.1067(4) 0.0551(3) 0.9098(2) 0.0285(9) Uani 1 1 d .
H12 H 0.1950 0.0731 0.9355 0.034 Uiso 1 1 calc R
C13 C 0.4094(4) 0.2010(2) 1.02730(18) 0.0187(7) Uani 1 1 d .
C14 C 0.4098(4) 0.2576(3) 1.08057(19) 0.0253(8) Uani 1 1 d .
H14 H 0.3982 0.3163 1.0714 0.030 Uiso 1 1 calc R
C15 C 0.4273(4) 0.2284(3) 1.14762(19) 0.0303(9) Uani 1 1 d .
H15 H 0.4285 0.2670 1.1840 0.036 Uiso 1 1 calc R
C16 C 0.4426(4) 0.1438(3) 1.1603(2) 0.0322(10) Uani 1 1 d .
H16 H 0.4530 0.1238 1.2056 0.039 Uiso 1 1 calc R
C17 C 0.4431(4) 0.0869(3) 1.1078(2) 0.0317(9) Uani 1 1 d .
H17 H 0.4546 0.0283 1.1174 0.038 Uiso 1 1 calc R
C18 C 0.4268(4) 0.1151(2) 1.0412(2) 0.0245(8) Uani 1 1 d .
H18 H 0.4276 0.0760 1.0053 0.029 Uiso 1 1 calc R
C19 C 0.4494(4) 0.3419(2) 0.93731(18) 0.0189(7) Uani 1 1 d .
C20 C 0.3813(4) 0.4006(2) 0.8893(2) 0.0261(8) Uani 1 1 d .
H20 H 0.2893 0.3893 0.8642 0.031 Uiso 1 1 calc R
C21 C 0.4502(4) 0.4749(3) 0.8794(2) 0.0308(9) Uani 1 1 d .
H21 H 0.4051 0.5151 0.8473 0.037 Uiso 1 1 calc R
C22 C 0.5847(5) 0.4911(3) 0.9159(2) 0.0333(10) Uani 1 1 d .
H22 H 0.6320 0.5418 0.9079 0.040 Uiso 1 1 calc R
C23 C 0.6502(5) 0.4347(3) 0.9634(2) 0.0330(10) Uani 1 1 d .
H23 H 0.7411 0.4474 0.9892 0.040 Uiso 1 1 calc R
C24 C 0.5842(4) 0.3592(3) 0.9739(2) 0.0265(8) Uani 1 1 d .
H24 H 0.6308 0.3195 1.0060 0.032 Uiso 1 1 calc R
C25 C 0.1142(4) 0.2823(2) 0.97339(18) 0.0202(7) Uani 1 1 d .
C26 C 0.1236(4) 0.3667(3) 0.9912(2) 0.0301(9) Uani 1 1 d .
H26 H 0.1774 0.4043 0.9691 0.036 Uiso 1 1 calc R
C27 C 0.0546(5) 0.3962(3) 1.0414(2) 0.0335(10) Uani 1 1 d .
H27 H 0.0631 0.4541 1.0539 0.040 Uiso 1 1 calc R
C28 C -0.0266(4) 0.3436(3) 1.0738(2) 0.0255(8) Uani 1 1 d .
C29 C -0.0394(4) 0.2596(3) 1.0542(2) 0.0295(9) Uani 1 1 d .
H29 H -0.0972 0.2226 1.0746 0.035 Uiso 1 1 calc R
C30 C 0.0327(4) 0.2291(3) 1.0043(2) 0.0278(9) Uani 1 1 d .
H30 H 0.0252 0.1712 0.9917 0.033 Uiso 1 1 calc R
C31 C -0.2220(5) 0.3033(3) 1.1569(2) 0.0394(11) Uani 1 1 d .
H31A H -0.2809 0.2821 1.1150 0.059 Uiso 1 1 calc R
H31B H -0.2832 0.3244 1.1874 0.059 Uiso 1 1 calc R
H31C H -0.1625 0.2575 1.1792 0.059 Uiso 1 1 calc R
N1 N 0.1922(3) 0.2496(2) 0.92256(15) 0.0195(6) Uani 1 1 d .
P1 P 0.10262(10) 0.21173(6) 0.84857(5) 0.0188(2) Uani 1 1 d .
P2 P 0.37334(10) 0.23758(6) 0.94033(4) 0.01710(19) Uani 1 1 d .
S1 S 0.23935(10) 0.20086(7) 0.78441(5) 0.0260(2) Uani 1 1 d .
S2 S -0.11163(13) 0.38710(8) 1.13676(6) 0.0413(3) Uani 1 1 d .
Cl1 Cl 0.51784(10) 0.09396(6) 0.76751(5) 0.0271(2) Uani 1 1 d .
Cl2 Cl 0.65267(10) 0.13768(7) 0.93478(5) 0.0277(2) Uani 1 1 d .
Pd1 Pd 0.44225(3) 0.162900(17) 0.859346(13) 0.01844(10) Uani 1 1 d .

loop_
_atom_site_aniso_label
_atom_site_aniso_U_11
_atom_site_aniso_U_22
_atom_site_aniso_U_33
_atom_site_aniso_U_23
_atom_site_aniso_U_13
_atom_site_aniso_U_12
C1 0.0229(18) 0.0222(19) 0.0217(18) 0.0021(15) 0.0056(14) 0.0016(15)
C2 0.024(2) 0.028(2) 0.034(2) 0.0101(17) 0.0089(16) 0.0001(17)
C3 0.036(2) 0.033(2) 0.041(2) 0.015(2) 0.0066(19) 0.004(2)
C4 0.033(2) 0.034(2) 0.036(2) 0.0109(19) 0.0093(18) 0.0128(19)
C5 0.025(2) 0.034(2) 0.039(2) 0.0034(19) 0.0148(18) 0.0099(18)
C6 0.027(2) 0.0218(19) 0.029(2) 0.0025(16) 0.0111(16) 0.0030(16)
C7 0.0221(18) 0.0208(19) 0.0236(18) 0.0008(14) 0.0096(14) -0.0006(15)
C8 0.0238(19) 0.0231(19) 0.0263(19) 0.0026(16) 0.0075(15) 0.0020(16)
C9 0.0242(19) 0.025(2) 0.037(2) -0.0030(17) 0.0078(16) -0.0056(17)
C10 0.032(2) 0.021(2) 0.041(2) 0.0011(18) 0.0121(18) -0.0038(17)
C11 0.037(2) 0.025(2) 0.033(2) 0.0061(17) 0.0027(18) -0.0015(18)
C12 0.029(2) 0.025(2) 0.030(2) 0.0010(17) -0.0002(16) -0.0027(17)
C13 0.0158(16) 0.0210(19) 0.0208(17) 0.0033(14) 0.0071(13) -0.0003(14)
C14 0.0263(19) 0.026(2) 0.0256(19) -0.0024(16) 0.0093(15) -0.0023(16)
C15 0.034(2) 0.039(2) 0.0209(19) -0.0057(17) 0.0115(16) -0.0083(19)
C16 0.032(2) 0.044(3) 0.0207(19) 0.0074(18) 0.0036(16) -0.010(2)
C17 0.033(2) 0.030(2) 0.032(2) 0.0089(18) 0.0049(17) -0.0027(18)
C18 0.027(2) 0.0211(19) 0.0260(19) 0.0013(15) 0.0066(15) -0.0005(16)
C19 0.0231(18) 0.0144(17) 0.0228(18) -0.0009(14) 0.0134(14) -0.0023(14)
C20 0.0242(19) 0.0216(19) 0.035(2) 0.0023(16) 0.0118(16) -0.0005(16)
C21 0.034(2) 0.0186(19) 0.045(2) 0.0093(18) 0.0227(19) 0.0065(17)
C22 0.041(2) 0.0161(19) 0.049(3) -0.0048(18) 0.024(2) -0.0066(18)
C23 0.032(2) 0.031(2) 0.038(2) -0.0073(19) 0.0097(18) -0.0183(19)
C24 0.028(2) 0.025(2) 0.027(2) 0.0024(16) 0.0055(16) -0.0046(17)
C25 0.0191(17) 0.0232(19) 0.0198(17) -0.0010(14) 0.0072(14) 0.0035(15)
C26 0.031(2) 0.0197(19) 0.044(2) -0.0028(18) 0.0198(18) -0.0036(17)
C27 0.037(2) 0.022(2) 0.046(3) -0.0074(18) 0.0181(19) -0.0018(18)
C28 0.0225(19) 0.028(2) 0.027(2) -0.0024(16) 0.0086(15) 0.0058(16)
C29 0.034(2) 0.028(2) 0.031(2) 0.0022(17) 0.0193(17) -0.0028(18)
C30 0.036(2) 0.021(2) 0.030(2) -0.0007(16) 0.0169(17) -0.0046(17)
C31 0.033(2) 0.063(3) 0.025(2) -0.001(2) 0.0126(17) 0.001(2)
N1 0.0183(15) 0.0205(15) 0.0214(15) 0.0000(12) 0.0086(12) -0.0006(13)
P1 0.0183(4) 0.0203(5) 0.0194(4) 0.0015(4) 0.0075(3) -0.0005(4)
P2 0.0181(4) 0.0156(4) 0.0193(4) 0.0006(3) 0.0078(3) -0.0008(4)
S1 0.0218(5) 0.0384(6) 0.0199(4) 0.0017(4) 0.0093(4) 0.0022(4)
S2 0.0432(7) 0.0427(7) 0.0455(7) -0.0097(5) 0.0282(5) 0.0052(5)
Cl1 0.0317(5) 0.0284(5) 0.0235(5) -0.0025(4) 0.0114(4) 0.0065(4)
Cl2 0.0211(4) 0.0338(5) 0.0294(5) -0.0004(4) 0.0079(4) 0.0026(4)
Pd1 0.01972(16) 0.01747(16) 0.02026(16) -0.00010(10) 0.00926(11) 0.00062(11)

loop_
_atom_type_symbol
_atom_type_description
_atom_type_scat_dispersion_real
_atom_type_scat_dispersion_imag
_atom_type_scat_source
C C 0.0033 0.0016 'International Tables Vol C Tables 4.2.6.8 and 6.1.1.4'
H H 0.0000 0.0000 'International Tables Vol C Tables 4.2.6.8 and 6.1.1.4'
N N 0.0061 0.0033 'International Tables Vol C Tables 4.2.6.8 and 6.1.1.4'
P P 0.1023 0.0942 'International Tables Vol C Tables 4.2.6.8 and 6.1.1.4'
S S 0.1246 0.1234 'International Tables Vol C Tables 4.2.6.8 and 6.1.1.4'
Cl Cl 0.1484 0.1585 'International Tables Vol C Tables 4.2.6.8 and 6.1.1.4'
Pd Pd -0.9988 1.0072 'International Tables Vol C Tables 4.2.6.8 and 6.1.1.4'

loop_
_geom_angle_atom_site_label_1
_geom_angle_atom_site_label_2
_geom_angle_atom_site_label_3
_geom_angle
C2 C1 C6 120.2(4)
C2 C1 P1 118.7(3)
C6 C1 P1 120.9(3)
C1 C2 C3 119.4(4)
C1 C2 H2 120.3
C3 C2 H2 120.3
C4 C3 C2 120.1(4)
C4 C3 H3 120.0
C2 C3 H3 120.0
C3 C4 C5 120.2(4)
C3 C4 H4 119.9
C5 C4 H4 119.9
C6 C5 C4 120.7(4)
C6 C5 H5 119.6
C4 C5 H5 119.6
C5 C6 C1 119.3(4)
C5 C6 H6 120.3
C1 C6 H6 120.3
C8 C7 C12 119.4(4)
C8 C7 P1 121.7(3)
C12 C7 P1 118.7(3)
C9 C8 C7 119.6(4)
C9 C8 H8 120.2
C7 C8 H8 120.2
C10 C9 C8 121.2(4)
C10 C9 H9 119.4
C8 C9 H9 119.4
C9 C10 C11 119.7(4)
C9 C10 H10 120.1
C11 C10 H10 120.1
C12 C11 C10 119.6(4)
C12 C11 H11 120.2
C10 C11 H11 120.2
C11 C12 C7 120.5(4)
C11 C12 H12 119.7
C7 C12 H12 119.7
C14 C13 C18 119.5(3)
C14 C13 P2 120.3(3)
C18 C13 P2 120.0(3)
C13 C14 C15 120.2(4)
C13 C14 H14 119.9
C15 C14 H14 119.9
C16 C15 C14 119.5(4)
C16 C15 H15 120.3
C14 C15 H15 120.3
C15 C16 C17 120.9(4)
C15 C16 H16 119.6
C17 C16 H16 119.6
C16 C17 C18 120.3(4)
C16 C17 H17 119.9
C18 C17 H17 119.9
C17 C18 C13 119.7(4)
C17 C18 H18 120.2
C13 C18 H18 120.2
C24 C19 C20 119.9(3)
C24 C19 P2 120.2(3)
C20 C19 P2 119.1(3)
C21 C20 C19 119.2(4)
C21 C20 H20 120.4
C19 C20 H20 120.4
C20 C21 C22 120.3(4)
C20 C21 H21 119.8
C22 C21 H21 119.8
C23 C22 C21 120.6(4)
C23 C22 H22 119.7
C21 C22 H22 119.7
C22 C23 C24 120.3(4)
C22 C23 H23 119.9
C24 C23 H23 119.9
C23 C24 C19 119.7(4)
C23 C24 H24 120.2
C19 C24 H24 120.2
C30 C25 C26 119.6(3)
C30 C25 N1 120.0(3)
C26 C25 N1 120.3(3)
C27 C26 C25 119.9(4)
C27 C26 H26 120.1
C25 C26 H26 120.1
C28 C27 C26 121.5(4)
C28 C27 H27 119.2
C26 C27 H27 119.2
C27 C28 C29 118.4(4)
C27 C28 S2 118.3(3)
C29 C28 S2 123.3(3)
C28 C29 C30 120.2(4)
C28 C29 H29 119.9
C30 C29 H29 119.9
C25 C30 C29 120.3(4)
C25 C30 H30 119.8
C29 C30 H30 119.8
S2 C31 H31A 109.5
S2 C31 H31B 109.5
H31A C31 H31B 109.5
S2 C31 H31C 109.5
H31A C31 H31C 109.5
H31B C31 H31C 109.5
C25 N1 P1 119.7(2)
C25 N1 P2 121.4(2)
P1 N1 P2 118.50(17)
N1 P1 C1 106.58(17)
N1 P1 C7 109.41(16)
C1 P1 C7 110.45(18)
N1 P1 S1 107.89(11)
C1 P1 S1 111.83(13)
C7 P1 S1 110.55(13)
N1 P2 C13 104.07(15)
N1 P2 C19 106.85(16)
C13 P2 C19 108.49(17)
N1 P2 Pd1 109.54(11)
C13 P2 Pd1 120.43(12)
C19 P2 Pd1 106.78(11)
P1 S1 Pd1 100.25(5)
C28 S2 C31 103.9(2)
P2 Pd1 S1 90.47(3)
P2 Pd1 Cl2 87.44(3)
S1 Pd1 Cl2 174.72(4)
P2 Pd1 Cl1 175.03(4)
S1 Pd1 Cl1 87.50(3)
Cl2 Pd1 Cl1 94.19(3)

loop_
_geom_bond_atom_site_label_1
_geom_bond_atom_site_label_2
_geom_bond_distance
C1 C2 1.393(5)
C1 C6 1.397(5)
C1 P1 1.796(4)
C2 C3 1.394(6)
C2 H2 0.9500
C3 C4 1.377(6)
C3 H3 0.9500
C4 C5 1.383(6)
C4 H4 0.9500
C5 C6 1.377(5)
C5 H5 0.9500
C6 H6 0.9500
C7 C8 1.382(5)
C7 C12 1.402(5)
C7 P1 1.804(4)
C8 C9 1.380(5)
C8 H8 0.9500
C9 C10 1.376(6)
C9 H9 0.9500
C10 C11 1.390(6)
C10 H10 0.9500
C11 C12 1.376(6)
C11 H11 0.9500
C12 H12 0.9500
C13 C14 1.393(5)
C13 C18 1.394(5)
C13 P2 1.808(4)
C14 C15 1.401(5)
C14 H14 0.9500
C15 C16 1.367(6)
C15 H15 0.9500
C16 C17 1.385(6)
C16 H16 0.9500
C17 C18 1.387(5)
C17 H17 0.9500
C18 H18 0.9500
C19 C24 1.392(5)
C19 C20 1.409(5)
C19 P2 1.812(4)
C20 C21 1.383(6)
C20 H20 0.9500
C21 C22 1.385(6)
C21 H21 0.9500
C22 C23 1.371(6)
C22 H22 0.9500
C23 C24 1.388(6)
C23 H23 0.9500
C24 H24 0.9500
C25 C30 1.371(5)
C25 C26 1.383(6)
C25 N1 1.464(4)
C26 C27 1.381(6)
C26 H26 0.9500
C27 C28 1.381(6)
C27 H27 0.9500
C28 C29 1.387(6)
C28 S2 1.763(4)
C29 C30 1.401(5)
C29 H29 0.9500
C30 H30 0.9500
C31 S2 1.789(5)
C31 H31A 0.9800
C31 H31B 0.9800
C31 H31C 0.9800
N1 P1 1.682(3)
N1 P2 1.719(3)
P1 S1 2.0036(13)
P2 Pd1 2.2042(9)
S1 Pd1 2.3092(10)
Cl1 Pd1 2.3639(9)
Cl2 Pd1 2.3236(10)

loop_
_geom_torsion_atom_site_label_1
_geom_torsion_atom_site_label_2
_geom_torsion_atom_site_label_3
_geom_torsion_atom_site_label_4
_geom_torsion
C6 C1 C2 C3 0.2(6)
P1 C1 C2 C3 -174.1(3)
C1 C2 C3 C4 -1.2(7)
C2 C3 C4 C5 0.1(7)
C3 C4 C5 C6 2.0(7)
C4 C5 C6 C1 -3.0(6)
C2 C1 C6 C5 1.9(6)
P1 C1 C6 C5 176.0(3)
C12 C7 C8 C9 0.8(6)
P1 C7 C8 C9 175.5(3)
C7 C8 C9 C10 -0.4(6)
C8 C9 C10 C11 0.1(6)
C9 C10 C11 C12 -0.1(6)
C10 C11 C12 C7 0.5(6)
C8 C7 C12 C11 -0.9(6)
P1 C7 C12 C11 -175.8(3)
C18 C13 C14 C15 -0.1(6)
P2 C13 C14 C15 175.2(3)
C13 C14 C15 C16 -0.6(6)
C14 C15 C16 C17 1.0(6)
C15 C16 C17 C18 -0.5(6)
C16 C17 C18 C13 -0.2(6)
C14 C13 C18 C17 0.6(6)
P2 C13 C18 C17 -174.8(3)
C24 C19 C20 C21 0.0(6)
P2 C19 C20 C21 -169.7(3)
C19 C20 C21 C22 0.3(6)
C20 C21 C22 C23 -1.4(6)
C21 C22 C23 C24 2.1(6)
C22 C23 C24 C19 -1.7(6)
C20 C19 C24 C23 0.7(6)
P2 C19 C24 C23 170.3(3)
C30 C25 C26 C27 2.0(6)
N1 C25 C26 C27 -177.2(4)
C25 C26 C27 C28 -1.2(7)
C26 C27 C28 C29 -0.9(7)
C26 C27 C28 S2 -179.6(4)
C27 C28 C29 C30 2.1(6)
S2 C28 C29 C30 -179.2(3)
C26 C25 C30 C29 -0.7(6)
N1 C25 C30 C29 178.4(4)
C28 C29 C30 C25 -1.4(6)
C30 C25 N1 P1 65.5(4)
C26 C25 N1 P1 -115.3(4)
C30 C25 N1 P2 -106.9(4)
C26 C25 N1 P2 72.2(4)
C25 N1 P1 C1 45.6(3)
P2 N1 P1 C1 -141.8(2)
C25 N1 P1 C7 -73.9(3)
P2 N1 P1 C7 98.8(2)
C25 N1 P1 S1 165.8(2)
P2 N1 P1 S1 -21.5(2)
C2 C1 P1 N1 86.7(3)
C6 C1 P1 N1 -87.5(3)
C2 C1 P1 C7 -154.5(3)
C6 C1 P1 C7 31.3(4)
C2 C1 P1 S1 -31.0(4)
C6 C1 P1 S1 154.8(3)
C8 C7 P1 N1 147.5(3)
C12 C7 P1 N1 -37.7(3)
C8 C7 P1 C1 30.5(4)
C12 C7 P1 C1 -154.7(3)
C8 C7 P1 S1 -93.8(3)
C12 C7 P1 S1 81.0(3)
C25 N1 P2 C13 38.2(3)
P1 N1 P2 C13 -134.3(2)
C25 N1 P2 C19 -76.4(3)
P1 N1 P2 C19 111.0(2)
C25 N1 P2 Pd1 168.2(2)
P1 N1 P2 Pd1 -4.3(2)
C14 C13 P2 N1 -78.0(3)
C18 C13 P2 N1 97.4(3)
C14 C13 P2 C19 35.5(3)
C18 C13 P2 C19 -149.1(3)
C14 C13 P2 Pd1 158.8(3)
C18 C13 P2 Pd1 -25.8(3)
C24 C19 P2 N1 154.7(3)
C20 C19 P2 N1 -35.6(3)
C24 C19 P2 C13 43.0(3)
C20 C19 P2 C13 -147.3(3)
C24 C19 P2 Pd1 -88.2(3)
C20 C19 P2 Pd1 81.5(3)
N1 P1 S1 Pd1 34.86(13)
C1 P1 S1 Pd1 151.75(14)
C7 P1 S1 Pd1 -84.73(14)
C27 C28 S2 C31 172.5(4)
C29 C28 S2 C31 -6.2(4)
N1 P2 Pd1 S1 23.28(12)
C13 P2 Pd1 S1 143.78(14)
C19 P2 Pd1 S1 -92.08(13)
N1 P2 Pd1 Cl2 -161.58(12)
C13 P2 Pd1 Cl2 -41.07(14)
C19 P2 Pd1 Cl2 83.07(13)
P1 S1 Pd1 P2 -31.55(5)
P1 S1 Pd1 Cl1 152.99(5)
